data_2000425
loop_
_publ_author_name
'Taha, A.'
'Liautard, B.'
'Granier, W.'

_publ_section_title
;
 Etude structurale du dihydrate de l'hexafluorostannate de
 trim\'ethylammonium
;
_journal_issue 11
_journal_name_full 'Acta Crystallographica Section C'
_journal_page_first 1929
_journal_page_last 1931
_journal_paper_doi 10.1107/S0108270191000550
_journal_volume 48
_journal_year 1992
_chemical_formula_moiety '2(C3 H10 N1),F6 Sn1,2(H2 O1)'
_chemical_formula_sum 'C6 H24 F6 N2 O2 Sn'
_chemical_formula_weight 388.7
_symmetry_cell_setting monoclinic
_symmetry_space_group_name_H-M 'C 1 2/m 1'
_cell_angle_alpha 90
_cell_angle_beta 119.7(3)
_cell_angle_gamma 90
_cell_formula_units_Z 2
_cell_length_a 14.76(2)
_cell_length_b 7.3160(10)
_cell_length_c 8.177(3)
_cell_volume 767(3)
_diffrn_radiation_type Mo
_diffrn_radiation_wavelength 0.70906
_exptl_absorpt_coefficient_mu 1.726
_exptl_crystal_density_diffrn 1.69
_exptl_crystal_density_meas 1.72(6)
_exptl_crystal_F_000 194
_cod_data_source_file du0247.cif
_cod_data_source_block du0247a
_cod_original_cell_volume 767.2(8)
_cod_original_formula_sum 'C6 H24 F6 N2 O2 Sn1'
_cod_database_code 2000425

loop_
_atom_site_label
_atom_site_fract_x
_atom_site_fract_y
_atom_site_fract_z
Sn .0000 .0000 .0000
F1 .0300(3) .1891(2) .8628(3)
F2 .1453(3) .0000 .1926(2)
N .23320(10) .0000 .7162(2)
C1 .1730(3) .1699(2) .6335(3)
C2 .2765(3) .0000 .9279(2)
O .42250(10) .0000 .7178(2)
H(N) .2925(10) .0000 .693(2)
H(O) .463(2) .111(3) .778(2)
H11 .217 .284 .692
H12 .105 .166 .638
H13 .152 .173 .495
H21 .322 .116 .984
H22 .220 .000 .959
